data_7152708
loop_
_publ_author_name
'Bentabed-Ababsa, Ghenia'
'Hamza-Reguig, Samira'
'Derdour, A\"icha'
'Domingo, Luis R.'
'S\'aez, Jos\'e A'
'Roisnel, Thierry'
'Dorcet, Vincent'
'Nassar, Ekhlass'
'Mongin, Florence'

_publ_section_title
;
 Experimental and theoretical study of the [3 + 2] cycloaddition of
 carbonyl ylides with alkynes.
;
_journal_issue 42
_journal_name_full 'Organic &amp; biomolecular chemistry'
_journal_page_first 8434
_journal_page_last 8444
_journal_paper_doi 10.1039/c2ob26442k
_journal_volume 10
_journal_year 2012
_chemical_absolute_configuration unk
_chemical_compound_source 'synthesis as described'
_chemical_formula_moiety 'C15 H12 N2 O3'
_chemical_formula_sum 'C15 H12 N2 O3'
_chemical_formula_weight 268.27
_chemical_name_systematic
;
?
;
_space_group_IT_number 4
_symmetry_cell_setting monoclinic
_symmetry_Int_Tables_number 4
_symmetry_space_group_name_Hall 'P 2yb'
_symmetry_space_group_name_H-M 'P 1 21 1'
_atom_sites_solution_hydrogens geom
_atom_sites_solution_primary direct
_atom_sites_solution_secondary difmap
_audit_conform_dict_location ftp://ftp.iucr.org/pub/cif_core.dic
_audit_conform_dict_name cif_core.dic
_audit_conform_dict_version 2.3
_audit_creation_date 2010-07-12T18:52:10-00:00
_audit_creation_method 'WinGX routine CIF_UPDATE'
_cell_angle_alpha 90
_cell_angle_beta 116.932(7)
_cell_angle_gamma 90
_cell_formula_units_Z 2
_cell_length_a 8.5077(4)
_cell_length_b 9.6154(5)
_cell_length_c 9.3240(4)
_cell_measurement_reflns_used 14677
_cell_measurement_temperature 200(2)
_cell_measurement_theta_max 27.485
_cell_measurement_theta_min 0.998
_cell_measurement_wavelength 0.71073
_cell_volume 680.03(7)
_computing_cell_refinement 'Dirax/lsq (Duisenberg & Schreurs, 1989-2000)'
_computing_data_collection 'Collect (Bruker AXS BV, 1997-2004)'
_computing_data_reduction 'EvalCCD (Duisenberg & Schreurs 1990-2000)'
_computing_molecular_graphics 'Ortep-3 for Windows (Farrugia, 1997)'
_computing_publication_material
;
WinGX publication routines (Farrugia, 1999),
CRYSCAL (T. Roisnel, local program)
;
_computing_structure_refinement 'SHELXL-97 (Sheldrick, 1997)'
_computing_structure_solution 'SIR97 (Altomare et al., 1999))'
_diffrn_ambient_temperature 200(2)
_diffrn_detector 'CCD plate'
_diffrn_detector_area_resol_mean 9
_diffrn_measured_fraction_theta_full 0.998
_diffrn_measured_fraction_theta_max 0.998
_diffrn_measurement_device '95mm CCD camera on \k-goniostat'
_diffrn_measurement_device_type KappaCCD
_diffrn_measurement_method 'CCD rotation images, thin slices'
_diffrn_radiation_monochromator graphite
_diffrn_radiation_probe x-ray
_diffrn_radiation_type MoK\a
_diffrn_radiation_wavelength 0.71073
_diffrn_reflns_av_R_equivalents 0.0371
_diffrn_reflns_av_unetI/netI 0.0223
_diffrn_reflns_limit_h_max 11
_diffrn_reflns_limit_h_min -11
_diffrn_reflns_limit_k_max 12
_diffrn_reflns_limit_k_min -12
_diffrn_reflns_limit_l_max 12
_diffrn_reflns_limit_l_min -11
_diffrn_reflns_number 10464
_diffrn_reflns_theta_full 27.5
_diffrn_reflns_theta_max 27.5
_diffrn_reflns_theta_min 3.24
_diffrn_source 'Enraf Nonius FR590'
_exptl_absorpt_coefficient_mu 0.093
_exptl_absorpt_correction_T_max 0.993
_exptl_absorpt_correction_T_min 0.960
_exptl_absorpt_correction_type multi-scan
_exptl_absorpt_process_details
;
[Sheldrick, G.M. (2002). SADABS Bruker AXS Inc., Madison, Wisconsin, USA]
;
_exptl_crystal_colour colourless
_exptl_crystal_density_diffrn 1.31
_exptl_crystal_density_method 'not measured'
_exptl_crystal_description prism
_exptl_crystal_F_000 280
_exptl_crystal_size_max 0.33
_exptl_crystal_size_mid 0.32
_exptl_crystal_size_min 0.08
_refine_diff_density_max 0.164
_refine_diff_density_min -0.154
_refine_diff_density_rms 0.036
_refine_ls_abs_structure_details 'Flack H D (1983), Acta Cryst. A39, 876-881'
_refine_ls_abs_structure_Flack 10(10)
_refine_ls_extinction_method none
_refine_ls_goodness_of_fit_ref 1.085
_refine_ls_hydrogen_treatment constr
_refine_ls_matrix_type full
_refine_ls_number_parameters 183
_refine_ls_number_reflns 1659
_refine_ls_number_restraints 1
_refine_ls_restrained_S_all 1.085
_refine_ls_R_factor_all 0.0411
_refine_ls_R_factor_gt 0.0346
_refine_ls_shift/su_max 0.015
_refine_ls_shift/su_mean 0
_refine_ls_structure_factor_coef Fsqd
_refine_ls_weighting_details 'calc w=1/[\s^2^(Fo^2^)+(0.0393P)^2^+0.1264P] where P=(Fo^2^+2Fc^2^)/3'
_refine_ls_weighting_scheme calc
_refine_ls_wR_factor_gt 0.0784
_refine_ls_wR_factor_ref 0.0832
_reflns_number_gt 1509
_reflns_number_total 1659
_reflns_threshold_expression >2sigma(I)
_cod_data_source_file c2ob26442k.txt
_cod_data_source_block 8a
_cod_original_cell_volume 680.02(6)
_cod_original_sg_symbol_H-M 'P 21'
_cod_database_code 7152708

loop_
_symmetry_equiv_pos_as_xyz
'x, y, z'
'-x, y+1/2, -z'

loop_
_atom_site_label
_atom_site_type_symbol
_atom_site_fract_x
_atom_site_fract_y
_atom_site_fract_z
_atom_site_U_iso_or_equiv
_atom_site_adp_type
_atom_site_occupancy
_atom_site_symmetry_multiplicity
_atom_site_calc_flag
_atom_site_refinement_flags
C2 C 0.3671(3) 0.2550(3) 1.0784(3) 0.0413(6) Uani 1 1 d .
H2 H 0.3859 0.2504 1.1868 0.05 Uiso 1 1 calc R
C3 C 0.4542(3) 0.3530(3) 1.0336(3) 0.0452(6) Uani 1 1 d .
H3 H 0.5344 0.4152 1.1118 0.054 Uiso 1 1 calc R
C4 C 0.4260(3) 0.3620(3) 0.8750(3) 0.0366(5) Uani 1 1 d .
H4 H 0.4856 0.4306 0.8447 0.044 Uiso 1 1 calc R
C5 C 0.3108(2) 0.2706(2) 0.7613(2) 0.0262(4) Uani 1 1 d .
C6 C 0.2244(3) 0.1709(2) 0.8068(2) 0.0313(4) Uani 1 1 d .
H6 H 0.1458 0.1075 0.7293 0.038 Uiso 1 1 calc R
C7 C 0.2523(3) 0.1633(3) 0.9655(3) 0.0376(5) Uani 1 1 d .
H7 H 0.1925 0.0952 0.9963 0.045 Uiso 1 1 calc R
C8 C 0.2821(3) 0.2787(2) 0.5888(2) 0.0269(4) Uani 1 1 d .
H8 H 0.3653 0.3479 0.5804 0.032 Uiso 1 1 calc R
C9 C 0.2998(3) 0.1421(2) 0.5201(2) 0.0273(4) Uani 1 1 d .
C10 C 0.4682(3) 0.0640(2) 0.5891(2) 0.0297(4) Uani 1 1 d .
O11 O 0.4850(2) -0.05510(18) 0.5611(2) 0.0435(4) Uani 1 1 d .
O12 O 0.59813(19) 0.14500(18) 0.68920(18) 0.0366(4) Uani 1 1 d .
C13 C 0.7710(3) 0.0820(3) 0.7670(3) 0.0426(6) Uani 1 1 d .
H13A H 0.7717 0.0091 0.8409 0.064 Uiso 1 1 calc R
H13B H 0.8588 0.153 0.8275 0.064 Uiso 1 1 calc R
H13C H 0.7998 0.041 0.6855 0.064 Uiso 1 1 calc R
C14 C 0.1509(3) 0.1021(2) 0.3958(2) 0.0281(4) Uani 1 1 d .
C15 C 0.1037(3) -0.0235(2) 0.2915(3) 0.0377(5) Uani 1 1 d .
H15A H 0.2088 -0.0812 0.3211 0.057 Uiso 1 1 calc R
H15B H 0.0573 0.0049 0.1787 0.057 Uiso 1 1 calc R
H15C H 0.0138 -0.077 0.3059 0.057 Uiso 1 1 calc R
C16 C 0.0159(3) 0.2169(2) 0.3665(2) 0.0293(4) Uani 1 1 d .
O17 O 0.09980(19) 0.32028(16) 0.48358(16) 0.0328(3) Uani 1 1 d .
C18 C -0.0429(3) 0.2795(2) 0.2029(2) 0.0328(5) Uani 1 1 d .
N19 N -0.0819(3) 0.3271(3) 0.0801(2) 0.0473(5) Uani 1 1 d .
C20 C -0.1432(3) 0.1660(2) 0.3792(2) 0.0329(5) Uani 1 1 d .
N21 N -0.2620(3) 0.1287(3) 0.3935(3) 0.0457(5) Uani 1 1 d .

loop_
_atom_site_aniso_label
_atom_site_aniso_U_11
_atom_site_aniso_U_22
_atom_site_aniso_U_33
_atom_site_aniso_U_23
_atom_site_aniso_U_13
_atom_site_aniso_U_12
C2 0.0421(12) 0.0550(16) 0.0280(10) -0.0005(10) 0.0168(9) 0.0048(12)
C3 0.0454(13) 0.0559(16) 0.0299(11) -0.0130(11) 0.0130(10) -0.0087(12)
C4 0.0348(11) 0.0394(12) 0.0344(11) -0.0075(10) 0.0145(9) -0.0078(10)
C5 0.0231(9) 0.0270(10) 0.0274(9) -0.0017(8) 0.0106(8) 0.0029(8)
C6 0.0296(9) 0.0317(11) 0.0318(10) -0.0023(9) 0.0132(8) -0.0017(9)
C7 0.0386(11) 0.0418(13) 0.0384(11) 0.0045(10) 0.0228(9) 0.0013(10)
C8 0.0245(9) 0.0276(10) 0.0273(9) -0.0008(8) 0.0107(8) 0.0014(8)
C9 0.0314(9) 0.0272(10) 0.0271(9) 0.0000(8) 0.0167(8) 0.0003(8)
C10 0.0345(10) 0.0323(12) 0.0277(9) 0.0004(8) 0.0189(8) 0.0032(9)
O11 0.0455(9) 0.0334(9) 0.0535(10) -0.0045(8) 0.0242(8) 0.0069(8)
O12 0.0286(7) 0.0389(9) 0.0382(8) -0.0031(7) 0.0115(6) 0.0051(7)
C13 0.0279(10) 0.0548(15) 0.0419(12) 0.0040(11) 0.0129(9) 0.0091(11)
C14 0.0334(10) 0.0271(10) 0.0268(9) -0.0004(8) 0.0163(8) -0.0005(8)
C15 0.0448(13) 0.0326(12) 0.0363(11) -0.0079(9) 0.0189(10) -0.0036(10)
C16 0.0320(10) 0.0278(10) 0.0264(10) -0.0002(8) 0.0117(8) 0.0004(9)
O17 0.0303(7) 0.0307(8) 0.0292(7) -0.0055(6) 0.0062(6) 0.0036(6)
C18 0.0331(10) 0.0325(11) 0.0297(10) -0.0007(9) 0.0114(8) -0.0036(9)
N19 0.0540(12) 0.0485(13) 0.0353(10) 0.0070(10) 0.0165(9) 0.0001(11)
C20 0.0334(10) 0.0330(11) 0.0302(10) 0.0032(9) 0.0125(8) 0.0028(9)
N21 0.0398(10) 0.0483(12) 0.0505(11) 0.0079(11) 0.0218(9) 0.0013(10)

loop_
_atom_type_symbol
_atom_type_description
_atom_type_scat_dispersion_real
_atom_type_scat_dispersion_imag
_atom_type_scat_source
C C 0.0033 0 'International Tables Vol C Tables 4.2.6.8 and 6.1.1.4'
H H 0 0 'International Tables Vol C Tables 4.2.6.8 and 6.1.1.4'
N N 0.0061 0 'International Tables Vol C Tables 4.2.6.8 and 6.1.1.4'
O O 0.0106 0 'International Tables Vol C Tables 4.2.6.8 and 6.1.1.4'

loop_
_geom_angle_atom_site_label_1
_geom_angle_atom_site_label_2
_geom_angle_atom_site_label_3
_geom_angle
C3 C2 C7 119.9(2)
C3 C2 H2 120.1
C7 C2 H2 120.1
C2 C3 C4 120.6(2)
C2 C3 H3 119.7
C4 C3 H3 119.7
C5 C4 C3 119.8(2)
C5 C4 H4 120.1
C3 C4 H4 120.1
C4 C5 C6 119.64(18)
C4 C5 C8 119.88(19)
C6 C5 C8 120.47(18)
C5 C6 C7 120.2(2)
C5 C6 H6 119.9
C7 C6 H6 119.9
C2 C7 C6 119.9(2)
C2 C7 H7 120
C6 C7 H7 120
O17 C8 C9 103.50(16)
O17 C8 C5 109.72(15)
C9 C8 C5 114.19(17)
O17 C8 H8 109.7
C9 C8 H8 109.7
C5 C8 H8 109.7
C14 C9 C10 125.78(19)
C14 C9 C8 112.69(18)
C10 C9 C8 121.53(18)
O11 C10 O12 124.7(2)
O11 C10 C9 125.3(2)
O12 C10 C9 109.97(18)
C10 O12 C13 116.14(18)
O12 C13 H13A 109.5
O12 C13 H13B 109.5
H13A C13 H13B 109.5
O12 C13 H13C 109.5
H13A C13 H13C 109.5
H13B C13 H13C 109.5
C9 C14 C15 132.4(2)
C9 C14 C16 106.87(18)
C15 C14 C16 120.76(18)
C14 C15 H15A 109.5
C14 C15 H15B 109.5
H15A C15 H15B 109.5
C14 C15 H15C 109.5
H15A C15 H15C 109.5
H15B C15 H15C 109.5
O17 C16 C20 109.20(17)
O17 C16 C18 108.87(18)
C20 C16 C18 108.38(17)
O17 C16 C14 107.19(16)
C20 C16 C14 112.66(18)
C18 C16 C14 110.49(17)
C16 O17 C8 109.71(16)
N19 C18 C16 177.8(2)
N21 C20 C16 177.9(2)

loop_
_geom_bond_atom_site_label_1
_geom_bond_atom_site_label_2
_geom_bond_distance
C2 C3 1.376(4)
C2 C7 1.381(3)
C2 H2 0.95
C3 C4 1.389(3)
C3 H3 0.95
C4 C5 1.384(3)
C4 H4 0.95
C5 C6 1.386(3)
C5 C8 1.516(3)
C6 C7 1.391(3)
C6 H6 0.95
C7 H7 0.95
C8 O17 1.466(2)
C8 C9 1.499(3)
C8 H8 1
C9 C14 1.328(3)
C9 C10 1.481(3)
C10 O11 1.198(3)
C10 O12 1.329(3)
O12 C13 1.446(3)
C13 H13A 0.98
C13 H13B 0.98
C13 H13C 0.98
C14 C15 1.488(3)
C14 C16 1.526(3)
C15 H15A 0.98
C15 H15B 0.98
C15 H15C 0.98
C16 O17 1.409(3)
C16 C20 1.493(3)
C16 C18 1.500(3)
C18 N19 1.134(3)
C20 N21 1.136(3)

loop_
_geom_torsion_atom_site_label_1
_geom_torsion_atom_site_label_2
_geom_torsion_atom_site_label_3
_geom_torsion_atom_site_label_4
_geom_torsion
C7 C2 C3 C4 0.9(4)
C2 C3 C4 C5 -0.7(4)
C3 C4 C5 C6 0.0(3)
C3 C4 C5 C8 -179.0(2)
C4 C5 C6 C7 0.5(3)
C8 C5 C6 C7 179.5(2)
C3 C2 C7 C6 -0.4(4)
C5 C6 C7 C2 -0.3(3)
C4 C5 C8 O17 -114.6(2)
C6 C5 C8 O17 66.4(2)
C4 C5 C8 C9 129.8(2)
C6 C5 C8 C9 -49.2(2)
O17 C8 C9 C14 -2.0(2)
C5 C8 C9 C14 117.18(19)
O17 C8 C9 C10 178.40(16)
C5 C8 C9 C10 -62.4(2)
C14 C9 C10 O11 -13.7(3)
C8 C9 C10 O11 165.8(2)
C14 C9 C10 O12 167.28(19)
C8 C9 C10 O12 -13.2(2)
O11 C10 O12 C13 0.5(3)
C9 C10 O12 C13 179.50(17)
C10 C9 C14 C15 0.3(3)
C8 C9 C14 C15 -179.2(2)
C10 C9 C14 C16 -178.70(18)
C8 C9 C14 C16 1.8(2)
C9 C14 C16 O17 -0.8(2)
C15 C14 C16 O17 -179.92(18)
C9 C14 C16 C20 -120.93(19)
C15 C14 C16 C20 59.9(2)
C9 C14 C16 C18 117.70(19)
C15 C14 C16 C18 -61.4(2)
C20 C16 O17 C8 121.82(18)
C18 C16 O17 C8 -120.03(18)
C14 C16 O17 C8 -0.5(2)
C9 C8 O17 C16 1.4(2)
C5 C8 O17 C16 -120.82(18)
